data_2238095
loop_
_publ_author_name
'Song, Xiao-Ming'
'Hu, Feng'
'Shi, Hua-Tian'
'Chen, Qun'
'Zhang, Qian-Feng'

_publ_section_title
;
 <i>catena</i>-Poly[[(triphenylphosphane-\k<i>P</i>)silver(I)]-\m-4,4'-bipyridine-\k^2^<i>N</i>:<i>N</i>'-[(triphenylphosphane-\k<i>P</i>)silver(I)]-di-\m-chlorido]
;
_journal_coeditor_code XU5704
_journal_issue 6
_journal_name_full 'Acta Crystallographica Section E'
_journal_page_first m342
_journal_paper_doi 10.1107/S160053681301413X
_journal_volume 69
_journal_year 2013
_chemical_formula_iupac '[Ag2 Cl2 (C10 H8 N2) (C18 H15 P)2]'
_chemical_formula_moiety 'C46 H38 Ag2 Cl2 N2 P2'
_chemical_formula_sum 'C46 H38 Ag2 Cl2 N2 P2'
_chemical_formula_weight 967.36
_chemical_name_systematic
<i>catena</i>-Poly[[(triphenylphosphane-\k<i>P</i>)silver(I)]-\m-4,4'-bipyridine-\k^2^<i>N</i>:<i>N</i>'-[(triphenylphosphane-\k<i>P</i>)silver(I)]-di-\m-chlorido]
_space_group_IT_number 2
_symmetry_cell_setting triclinic
_symmetry_space_group_name_Hall '-P 1'
_symmetry_space_group_name_H-M 'P -1'
_atom_sites_solution_hydrogens geom
_atom_sites_solution_primary direct
_atom_sites_solution_secondary difmap
_audit_creation_method SHELXL-97
_cell_angle_alpha 70.753(3)
_cell_angle_beta 79.332(4)
_cell_angle_gamma 75.190(3)
_cell_formula_units_Z 2
_cell_length_a 9.1042(16)
_cell_length_b 13.887(2)
_cell_length_c 17.826(3)
_cell_measurement_reflns_used 4454
_cell_measurement_temperature 296(2)
_cell_measurement_theta_max 28.92
_cell_measurement_theta_min 2.33
_cell_volume 2044.5(6)
_computing_cell_refinement 'SAINT (Bruker, 2007)'
_computing_data_collection 'APEX2 (Bruker, 2007)'
_computing_data_reduction 'SAINT (Bruker, 2007)'
_computing_molecular_graphics 'SHELXTL (Sheldrick, 2008)'
_computing_publication_material 'SHELXTL (Sheldrick, 2008)'
_computing_structure_refinement 'SHELXTL (Sheldrick, 2008)'
_computing_structure_solution 'SHELXTL (Sheldrick, 2008)'
_diffrn_ambient_temperature 296(2)
_diffrn_measured_fraction_theta_full 0.969
_diffrn_measured_fraction_theta_max 0.969
_diffrn_measurement_device_type 'Bruker SMART APEXII CCD area-detector'
_diffrn_measurement_method '\f and \w scans'
_diffrn_radiation_monochromator graphite
_diffrn_radiation_source 'fine-focus sealed tube'
_diffrn_radiation_type MoK\a
_diffrn_radiation_wavelength 0.71073
_diffrn_reflns_av_R_equivalents 0.0180
_diffrn_reflns_av_sigmaI/netI 0.0409
_diffrn_reflns_limit_h_max 12
_diffrn_reflns_limit_h_min -10
_diffrn_reflns_limit_k_max 19
_diffrn_reflns_limit_k_min -12
_diffrn_reflns_limit_l_max 23
_diffrn_reflns_limit_l_min -15
_diffrn_reflns_number 14039
_diffrn_reflns_theta_full 29.15
_diffrn_reflns_theta_max 29.15
_diffrn_reflns_theta_min 1.59
_diffrn_standards_interval_count 0
_diffrn_standards_interval_time 0
_diffrn_standards_number 0
_exptl_absorpt_coefficient_mu 1.202
_exptl_absorpt_correction_T_max 0.8498
_exptl_absorpt_correction_T_min 0.7695
_exptl_absorpt_correction_type multi-scan
_exptl_absorpt_process_details '(SADABS; Bruker, 2001)'
_exptl_crystal_colour 'light yellow'
_exptl_crystal_density_diffrn 1.571
_exptl_crystal_density_method 'not measured'
_exptl_crystal_description block
_exptl_crystal_F_000 972
_exptl_crystal_size_max 0.23
_exptl_crystal_size_mid 0.17
_exptl_crystal_size_min 0.14
_refine_diff_density_max 0.586
_refine_diff_density_min -0.443
_refine_ls_extinction_method none
_refine_ls_goodness_of_fit_ref 1.012
_refine_ls_hydrogen_treatment constr
_refine_ls_matrix_type full
_refine_ls_number_parameters 487
_refine_ls_number_reflns 9594
_refine_ls_number_restraints 0
_refine_ls_restrained_S_all 1.012
_refine_ls_R_factor_all 0.0685
_refine_ls_R_factor_gt 0.0388
_refine_ls_shift/su_max 0.001
_refine_ls_shift/su_mean 0.000
_refine_ls_structure_factor_coef Fsqd
_refine_ls_weighting_details 'calc w=1/[\s^2^(Fo^2^)+(0.0251P)^2^+1.3705P] where P=(Fo^2^+2Fc^2^)/3'
_refine_ls_weighting_scheme calc
_refine_ls_wR_factor_gt 0.0806
_refine_ls_wR_factor_ref 0.0923
_reflns_number_gt 6338
_reflns_number_total 9594
_reflns_threshold_expression I>2sigma(I)
_cod_data_source_file xu5704.cif
_cod_data_source_block I
_cod_database_code 2238095
_cod_database_fobs_code 2238095

loop_
_symmetry_equiv_pos_as_xyz
'x, y, z'
'-x, -y, -z'

loop_
_atom_site_type_symbol
_atom_site_label
_atom_site_fract_x
_atom_site_fract_y
_atom_site_fract_z
_atom_site_U_iso_or_equiv
_atom_site_adp_type
_atom_site_calc_flag
_atom_site_refinement_flags
_atom_site_occupancy
_atom_site_symmetry_multiplicity
Ag Ag1 0.34094(3) 1.07363(2) 0.539814(18) 0.05839(9) Uani d . 1 1
Ag Ag2 -0.34478(3) 0.431910(18) 0.960631(16) 0.05064(8) Uani d . 1 1
Cl Cl1 0.59763(10) 0.97839(8) 0.59551(5) 0.0607(2) Uani d . 1 1
Cl Cl2 -0.60355(9) 0.52295(6) 0.90046(5) 0.04829(19) Uani d . 1 1
P P1 0.20766(10) 1.25225(6) 0.52007(5) 0.0454(2) Uani d . 1 1
P P2 -0.21810(8) 0.25279(6) 0.97259(5) 0.03729(17) Uani d . 1 1
N N1 0.1967(3) 0.9471(2) 0.62893(17) 0.0524(7) Uani d . 1 1
N N2 -0.2206(3) 0.5717(2) 0.88543(16) 0.0469(6) Uani d . 1 1
C C1 0.0440(4) 0.9661(3) 0.6366(2) 0.0638(10) Uani d . 1 1
H H1 -0.0076 1.0305 0.6071 0.077 Uiso calc R 1 1
C C2 -0.0412(4) 0.8954(3) 0.6859(2) 0.0558(9) Uani d . 1 1
H H2 -0.1473 0.9127 0.6886 0.067 Uiso calc R 1 1
C C3 0.0305(3) 0.7994(2) 0.73101(18) 0.0416(7) Uani d . 1 1
C C4 0.1897(4) 0.7796(3) 0.7233(2) 0.0559(9) Uani d . 1 1
H H4 0.2444 0.7161 0.7524 0.067 Uiso calc R 1 1
C C5 0.2660(4) 0.8549(3) 0.6722(2) 0.0608(10) Uani d . 1 1
H H5 0.3723 0.8397 0.6680 0.073 Uiso calc R 1 1
C C6 -0.2807(4) 0.6486(3) 0.8242(2) 0.0490(8) Uani d . 1 1
H H6 -0.3798 0.6521 0.8155 0.059 Uiso calc R 1 1
C C7 -0.2039(4) 0.7233(2) 0.77318(19) 0.0468(8) Uani d . 1 1
H H7 -0.2510 0.7751 0.7313 0.056 Uiso calc R 1 1
C C8 -0.0565(3) 0.7208(2) 0.78454(18) 0.0391(7) Uani d . 1 1
C C9 0.0055(4) 0.6417(3) 0.8484(2) 0.0530(9) Uani d . 1 1
H H9 0.1040 0.6365 0.8589 0.064 Uiso calc R 1 1
C C10 -0.0804(4) 0.5706(3) 0.8963(2) 0.0555(9) Uani d . 1 1
H H10 -0.0366 0.5184 0.9390 0.067 Uiso calc R 1 1
C C11 0.2506(4) 1.3467(3) 0.42354(19) 0.0480(8) Uani d . 1 1
C C12 0.4036(4) 1.3413(3) 0.3919(2) 0.0631(10) Uani d . 1 1
H H12 0.4798 1.2891 0.4181 0.076 Uiso calc R 1 1
C C13 0.4405(5) 1.4153(4) 0.3205(2) 0.0745(12) Uani d . 1 1
H H13 0.5423 1.4133 0.2995 0.089 Uiso calc R 1 1
C C14 0.3284(7) 1.4907(3) 0.2812(3) 0.0820(14) Uani d . 1 1
H H14 0.3544 1.5396 0.2336 0.098 Uiso calc R 1 1
C C15 0.1790(6) 1.4946(3) 0.3112(2) 0.0799(13) Uani d . 1 1
H H15 0.1029 1.5451 0.2835 0.096 Uiso calc R 1 1
C C16 0.1408(5) 1.4234(3) 0.3828(2) 0.0637(10) Uani d . 1 1
H H16 0.0387 1.4275 0.4037 0.076 Uiso calc R 1 1
C C21 0.2366(3) 1.3116(3) 0.5928(2) 0.0460(7) Uani d . 1 1
C C22 0.2340(5) 1.2515(3) 0.6731(2) 0.0629(10) Uani d . 1 1
H H22 0.2216 1.1830 0.6877 0.075 Uiso calc R 1 1
C C23 0.2498(5) 1.2930(4) 0.7306(2) 0.0761(12) Uani d . 1 1
H H23 0.2447 1.2530 0.7840 0.091 Uiso calc R 1 1
C C24 0.2731(5) 1.3926(4) 0.7100(3) 0.0721(11) Uani d . 1 1
H H24 0.2849 1.4200 0.7491 0.087 Uiso calc R 1 1
C C25 0.2789(5) 1.4516(3) 0.6310(3) 0.0729(11) Uani d . 1 1
H H25 0.2951 1.5191 0.6165 0.087 Uiso calc R 1 1
C C26 0.2608(4) 1.4113(3) 0.5732(2) 0.0577(9) Uani d . 1 1
H H26 0.2649 1.4520 0.5200 0.069 Uiso calc R 1 1
C C31 0.0001(4) 1.2669(2) 0.52947(19) 0.0445(7) Uani d . 1 1
C C32 -0.0577(4) 1.2105(3) 0.4944(2) 0.0605(9) Uani d . 1 1
H H32 0.0088 1.1696 0.4651 0.073 Uiso calc R 1 1
C C33 -0.2136(5) 1.2147(4) 0.5027(3) 0.0779(12) Uani d . 1 1
H H33 -0.2515 1.1756 0.4803 0.093 Uiso calc R 1 1
C C34 -0.3120(5) 1.2778(4) 0.5448(2) 0.0697(11) Uani d . 1 1
H H34 -0.4167 1.2810 0.5507 0.084 Uiso calc R 1 1
C C35 -0.2569(4) 1.3350(3) 0.5774(2) 0.0602(9) Uani d . 1 1
H H35 -0.3240 1.3783 0.6046 0.072 Uiso calc R 1 1
C C36 -0.1008(4) 1.3293(3) 0.5703(2) 0.0510(8) Uani d . 1 1
H H36 -0.0640 1.3682 0.5935 0.061 Uiso calc R 1 1
C C41 -0.0208(3) 0.2281(2) 0.99274(19) 0.0405(7) Uani d . 1 1
C C42 0.0690(4) 0.2968(3) 0.9441(2) 0.0515(8) Uani d . 1 1
H H42 0.0294 0.3501 0.9007 0.062 Uiso calc R 1 1
C C43 0.2169(4) 0.2874(3) 0.9591(3) 0.0659(11) Uani d . 1 1
H H43 0.2756 0.3344 0.9262 0.079 Uiso calc R 1 1
C C44 0.2764(4) 0.2080(3) 1.0228(3) 0.0658(11) Uani d . 1 1
H H44 0.3754 0.2015 1.0334 0.079 Uiso calc R 1 1
C C45 0.1892(4) 0.1383(3) 1.0709(2) 0.0639(10) Uani d . 1 1
H H45 0.2300 0.0839 1.1134 0.077 Uiso calc R 1 1
C C46 0.0410(4) 0.1492(3) 1.0561(2) 0.0509(8) Uani d . 1 1
H H46 -0.0177 0.1025 1.0894 0.061 Uiso calc R 1 1
C C51 -0.2043(3) 0.2094(2) 0.88489(18) 0.0390(7) Uani d . 1 1
C C52 -0.0742(4) 0.1461(3) 0.8581(2) 0.0512(8) Uani d . 1 1
H H52 0.0140 0.1270 0.8834 0.061 Uiso calc R 1 1
C C53 -0.0759(4) 0.1116(3) 0.7940(2) 0.0590(9) Uani d . 1 1
H H53 0.0108 0.0685 0.7769 0.071 Uiso calc R 1 1
C C54 -0.2042(5) 0.1402(3) 0.7555(2) 0.0654(10) Uani d . 1 1
H H54 -0.2037 0.1174 0.7119 0.078 Uiso calc R 1 1
C C55 -0.3335(5) 0.2025(3) 0.7812(2) 0.0658(10) Uani d . 1 1
H H55 -0.4212 0.2207 0.7556 0.079 Uiso calc R 1 1
C C56 -0.3337(4) 0.2382(3) 0.8448(2) 0.0524(8) Uani d . 1 1
H H56 -0.4209 0.2817 0.8611 0.063 Uiso calc R 1 1
C C61 -0.3002(3) 0.1526(2) 1.05223(18) 0.0392(7) Uani d . 1 1
C C62 -0.3049(4) 0.0577(3) 1.0440(2) 0.0542(9) Uani d . 1 1
H H62 -0.2648 0.0424 0.9963 0.065 Uiso calc R 1 1
C C63 -0.3694(5) -0.0147(3) 1.1068(2) 0.0696(11) Uani d . 1 1
H H63 -0.3700 -0.0789 1.1015 0.084 Uiso calc R 1 1
C C64 -0.4319(4) 0.0076(3) 1.1765(2) 0.0632(10) Uani d . 1 1
H H64 -0.4768 -0.0406 1.2180 0.076 Uiso calc R 1 1
C C65 -0.4280(5) 0.1006(3) 1.1847(2) 0.0688(11) Uani d . 1 1
H H65 -0.4692 0.1153 1.2325 0.083 Uiso calc R 1 1
C C66 -0.3637(4) 0.1737(3) 1.1232(2) 0.0551(9) Uani d . 1 1
H H66 -0.3631 0.2374 1.1296 0.066 Uiso calc R 1 1

loop_
_atom_site_aniso_label
_atom_site_aniso_U_11
_atom_site_aniso_U_22
_atom_site_aniso_U_33
_atom_site_aniso_U_12
_atom_site_aniso_U_13
_atom_site_aniso_U_23
Ag1 0.04979(16) 0.03807(14) 0.0748(2) -0.00268(11) 0.00765(13) -0.01311(13)
Ag2 0.04678(15) 0.03340(13) 0.06182(17) -0.00289(10) 0.00090(12) -0.00901(11)
Cl1 0.0483(5) 0.0784(6) 0.0510(5) -0.0104(4) -0.0062(4) -0.0153(4)
Cl2 0.0403(4) 0.0520(5) 0.0485(5) -0.0089(3) -0.0058(3) -0.0095(4)
P1 0.0429(4) 0.0348(4) 0.0514(5) -0.0040(3) 0.0009(4) -0.0100(4)
P2 0.0322(4) 0.0296(4) 0.0454(5) -0.0046(3) -0.0019(3) -0.0078(3)
N1 0.0519(17) 0.0442(16) 0.0566(18) -0.0153(13) 0.0060(14) -0.0115(13)
N2 0.0563(17) 0.0388(14) 0.0472(16) -0.0181(12) -0.0025(13) -0.0104(12)
C1 0.053(2) 0.0410(19) 0.077(3) -0.0055(16) 0.0042(19) 0.0007(17)
C2 0.0427(18) 0.0443(19) 0.068(2) -0.0069(15) -0.0014(16) -0.0042(16)
C3 0.0412(16) 0.0386(16) 0.0449(18) -0.0114(13) -0.0023(14) -0.0113(13)
C4 0.0414(18) 0.049(2) 0.068(2) -0.0087(15) -0.0081(17) -0.0046(17)
C5 0.0434(19) 0.067(2) 0.070(2) -0.0206(18) 0.0038(17) -0.016(2)
C6 0.0452(18) 0.0458(18) 0.056(2) -0.0146(15) -0.0048(16) -0.0110(16)
C7 0.0448(18) 0.0420(17) 0.0492(19) -0.0092(14) -0.0151(15) -0.0024(14)
C8 0.0414(16) 0.0339(15) 0.0425(17) -0.0083(12) -0.0048(13) -0.0115(13)
C9 0.0489(19) 0.0449(19) 0.062(2) -0.0109(15) -0.0210(17) -0.0037(16)
C10 0.068(2) 0.0412(18) 0.053(2) -0.0122(17) -0.0211(18) 0.0005(15)
C11 0.0536(19) 0.0456(18) 0.0419(18) -0.0091(15) 0.0022(15) -0.0141(14)
C12 0.058(2) 0.078(3) 0.055(2) -0.020(2) 0.0035(18) -0.022(2)
C13 0.079(3) 0.093(3) 0.063(3) -0.045(3) 0.022(2) -0.034(2)
C14 0.132(4) 0.056(3) 0.056(3) -0.036(3) 0.020(3) -0.018(2)
C15 0.111(4) 0.051(2) 0.053(2) 0.002(2) 0.008(2) -0.0067(18)
C16 0.071(2) 0.049(2) 0.053(2) 0.0042(18) 0.0074(18) -0.0124(17)
C21 0.0366(16) 0.0446(18) 0.052(2) -0.0065(13) -0.0017(14) -0.0108(15)
C22 0.076(3) 0.054(2) 0.053(2) -0.0228(19) -0.0103(19) 0.0001(18)
C23 0.091(3) 0.086(3) 0.048(2) -0.024(3) -0.014(2) -0.007(2)
C24 0.080(3) 0.080(3) 0.066(3) -0.019(2) -0.020(2) -0.026(2)
C25 0.086(3) 0.060(2) 0.081(3) -0.020(2) -0.022(2) -0.020(2)
C26 0.068(2) 0.0422(19) 0.057(2) -0.0104(17) -0.0109(18) -0.0065(16)
C31 0.0426(17) 0.0395(17) 0.0458(18) -0.0078(13) -0.0025(14) -0.0072(14)
C32 0.064(2) 0.065(2) 0.057(2) -0.0107(19) -0.0088(19) -0.0252(19)
C33 0.075(3) 0.089(3) 0.081(3) -0.021(3) -0.033(2) -0.024(3)
C34 0.049(2) 0.088(3) 0.065(3) -0.017(2) -0.0140(19) -0.007(2)
C35 0.0456(19) 0.065(2) 0.059(2) -0.0056(17) -0.0021(17) -0.0114(18)
C36 0.0433(18) 0.0493(19) 0.059(2) -0.0103(15) 0.0003(15) -0.0168(16)
C41 0.0366(15) 0.0364(15) 0.0501(19) -0.0047(12) -0.0034(13) -0.0181(14)
C42 0.0432(18) 0.0450(18) 0.064(2) -0.0134(14) 0.0007(16) -0.0131(16)
C43 0.048(2) 0.071(3) 0.089(3) -0.0266(19) 0.009(2) -0.035(2)
C44 0.0371(18) 0.085(3) 0.089(3) -0.0070(19) -0.0128(19) -0.046(3)
C45 0.050(2) 0.068(3) 0.070(3) 0.0022(18) -0.0215(19) -0.019(2)
C46 0.0411(17) 0.0444(18) 0.065(2) -0.0060(14) -0.0097(16) -0.0128(16)
C51 0.0378(15) 0.0311(14) 0.0425(17) -0.0092(12) -0.0017(13) -0.0035(12)
C52 0.0418(17) 0.051(2) 0.057(2) -0.0059(15) -0.0044(15) -0.0155(16)
C53 0.067(2) 0.052(2) 0.056(2) -0.0120(18) 0.0065(19) -0.0201(17)
C54 0.092(3) 0.060(2) 0.047(2) -0.024(2) -0.004(2) -0.0149(18)
C55 0.069(3) 0.068(3) 0.061(2) -0.018(2) -0.024(2) -0.008(2)
C56 0.0443(18) 0.052(2) 0.053(2) -0.0082(15) -0.0091(16) -0.0051(16)
C61 0.0295(14) 0.0334(15) 0.0488(18) -0.0060(11) -0.0051(13) -0.0046(13)
C62 0.063(2) 0.0381(17) 0.055(2) -0.0130(15) 0.0066(17) -0.0100(15)
C63 0.081(3) 0.0387(19) 0.079(3) -0.0216(19) 0.008(2) -0.0071(18)
C64 0.058(2) 0.054(2) 0.061(2) -0.0197(18) -0.0008(18) 0.0072(18)
C65 0.072(3) 0.083(3) 0.049(2) -0.030(2) 0.0130(19) -0.017(2)
C66 0.061(2) 0.054(2) 0.052(2) -0.0216(17) 0.0071(17) -0.0181(16)

loop_
_atom_type_symbol
_atom_type_description
_atom_type_scat_dispersion_real
_atom_type_scat_dispersion_imag
_atom_type_scat_source
C C 0.0033 0.0016 'International Tables Vol C Tables 4.2.6.8 and 6.1.1.4'
H H 0.0000 0.0000 'International Tables Vol C Tables 4.2.6.8 and 6.1.1.4'
N N 0.0061 0.0033 'International Tables Vol C Tables 4.2.6.8 and 6.1.1.4'
Cl Cl 0.1484 0.1585 'International Tables Vol C Tables 4.2.6.8 and 6.1.1.4'
P P 0.1023 0.0942 'International Tables Vol C Tables 4.2.6.8 and 6.1.1.4'
Ag Ag -0.8971 1.1015 'International Tables Vol C Tables 4.2.6.8 and 6.1.1.4'

loop_
_geom_angle_atom_site_label_1
_geom_angle_atom_site_label_2
_geom_angle_atom_site_label_3
_geom_angle_site_symmetry_1
_geom_angle_site_symmetry_3
_geom_angle
P1 Ag1 N1 . . 114.03(7)
P1 Ag1 Cl1 . . 130.08(3)
N1 Ag1 Cl1 . . 95.47(8)
P1 Ag1 Cl1 . 2_676 112.23(3)
N1 Ag1 Cl1 . 2_676 103.72(7)
Cl1 Ag1 Cl1 . 2_676 97.37(3)
N2 Ag2 P2 . . 120.95(7)
N2 Ag2 Cl2 . . 94.24(7)
P2 Ag2 Cl2 . . 124.50(3)
N2 Ag2 Cl2 . 2_467 96.68(7)
P2 Ag2 Cl2 . 2_467 113.34(3)
Cl2 Ag2 Cl2 . 2_467 102.05(2)
N2 Ag2 Ag2 . 2_467 98.72(7)
P2 Ag2 Ag2 . 2_467 139.76(2)
Cl2 Ag2 Ag2 . 2_467 51.96(2)
Cl2 Ag2 Ag2 2_467 2_467 50.090(19)
Ag1 Cl1 Ag1 . 2_676 82.63(3)
Ag2 Cl2 Ag2 . 2_467 77.95(2)
C31 P1 C11 . . 103.84(15)
C31 P1 C21 . . 103.95(15)
C11 P1 C21 . . 103.26(15)
C31 P1 Ag1 . . 112.39(11)
C11 P1 Ag1 . . 117.37(11)
C21 P1 Ag1 . . 114.55(11)
C41 P2 C51 . . 104.34(14)
C41 P2 C61 . . 104.46(14)
C51 P2 C61 . . 102.45(14)
C41 P2 Ag2 . . 111.14(10)
C51 P2 Ag2 . . 116.42(10)
C61 P2 Ag2 . . 116.60(10)
C5 N1 C1 . . 116.4(3)
C5 N1 Ag1 . . 121.4(2)
C1 N1 Ag1 . . 122.2(2)
C10 N2 C6 . . 116.2(3)
C10 N2 Ag2 . . 121.3(2)
C6 N2 Ag2 . . 122.1(2)
N1 C1 C2 . . 123.6(3)
N1 C1 H1 . . 118.2
C2 C1 H1 . . 118.2
C3 C2 C1 . . 120.1(3)
C3 C2 H2 . . 119.9
C1 C2 H2 . . 119.9
C2 C3 C4 . . 116.3(3)
C2 C3 C8 . . 122.0(3)
C4 C3 C8 . . 121.7(3)
C5 C4 C3 . . 119.7(3)
C5 C4 H4 . . 120.1
C3 C4 H4 . . 120.1
N1 C5 C4 . . 123.8(3)
N1 C5 H5 . . 118.1
C4 C5 H5 . . 118.1
N2 C6 C7 . . 123.6(3)
N2 C6 H6 . . 118.2
C7 C6 H6 . . 118.2
C6 C7 C8 . . 119.7(3)
C6 C7 H7 . . 120.1
C8 C7 H7 . . 120.1
C7 C8 C9 . . 116.7(3)
C7 C8 C3 . . 121.6(3)
C9 C8 C3 . . 121.7(3)
C10 C9 C8 . . 119.4(3)
C10 C9 H9 . . 120.3
C8 C9 H9 . . 120.3
N2 C10 C9 . . 124.4(3)
N2 C10 H10 . . 117.8
C9 C10 H10 . . 117.8
C16 C11 C12 . . 119.1(3)
C16 C11 P1 . . 123.2(3)
C12 C11 P1 . . 117.7(3)
C11 C12 C13 . . 119.0(4)
C11 C12 H12 . . 120.5
C13 C12 H12 . . 120.5
C14 C13 C12 . . 120.5(4)
C14 C13 H13 . . 119.7
C12 C13 H13 . . 119.7
C15 C14 C13 . . 120.5(4)
C15 C14 H14 . . 119.8
C13 C14 H14 . . 119.8
C14 C15 C16 . . 119.7(4)
C14 C15 H15 . . 120.1
C16 C15 H15 . . 120.1
C11 C16 C15 . . 121.2(4)
C11 C16 H16 . . 119.4
C15 C16 H16 . . 119.4
C26 C21 C22 . . 118.1(3)
C26 C21 P1 . . 124.1(3)
C22 C21 P1 . . 117.8(3)
C23 C22 C21 . . 120.4(4)
C23 C22 H22 . . 119.8
C21 C22 H22 . . 119.8
C24 C23 C22 . . 120.7(4)
C24 C23 H23 . . 119.7
C22 C23 H23 . . 119.7
C23 C24 C25 . . 119.3(4)
C23 C24 H24 . . 120.3
C25 C24 H24 . . 120.3
C26 C25 C24 . . 120.4(4)
C26 C25 H25 . . 119.8
C24 C25 H25 . . 119.8
C25 C26 C21 . . 121.1(4)
C25 C26 H26 . . 119.5
C21 C26 H26 . . 119.5
C36 C31 C32 . . 118.6(3)
C36 C31 P1 . . 123.4(3)
C32 C31 P1 . . 118.1(3)
C33 C32 C31 . . 120.7(4)
C33 C32 H32 . . 119.7
C31 C32 H32 . . 119.7
C34 C33 C32 . . 119.3(4)
C34 C33 H33 . . 120.4
C32 C33 H33 . . 120.4
C35 C34 C33 . . 120.4(4)
C35 C34 H34 . . 119.8
C33 C34 H34 . . 119.8
C34 C35 C36 . . 120.3(4)
C34 C35 H35 . . 119.8
C36 C35 H35 . . 119.8
C31 C36 C35 . . 120.7(3)
C31 C36 H36 . . 119.6
C35 C36 H36 . . 119.6
C46 C41 C42 . . 118.4(3)
C46 C41 P2 . . 123.8(2)
C42 C41 P2 . . 117.7(2)
C43 C42 C41 . . 121.0(3)
C43 C42 H42 . . 119.5
C41 C42 H42 . . 119.5
C44 C43 C42 . . 119.6(4)
C44 C43 H43 . . 120.2
C42 C43 H43 . . 120.2
C45 C44 C43 . . 119.9(3)
C45 C44 H44 . . 120.0
C43 C44 H44 . . 120.0
C44 C45 C46 . . 120.0(4)
C44 C45 H45 . . 120.0
C46 C45 H45 . . 120.0
C41 C46 C45 . . 121.0(3)
C41 C46 H46 . . 119.5
C45 C46 H46 . . 119.5
C56 C51 C52 . . 118.6(3)
C56 C51 P2 . . 117.7(2)
C52 C51 P2 . . 123.7(2)
C53 C52 C51 . . 120.1(3)
C53 C52 H52 . . 120.0
C51 C52 H52 . . 120.0
C54 C53 C52 . . 120.6(4)
C54 C53 H53 . . 119.7
C52 C53 H53 . . 119.7
C53 C54 C55 . . 120.1(4)
C53 C54 H54 . . 120.0
C55 C54 H54 . . 120.0
C54 C55 C56 . . 120.2(4)
C54 C55 H55 . . 119.9
C56 C55 H55 . . 119.9
C55 C56 C51 . . 120.5(3)
C55 C56 H56 . . 119.8
C51 C56 H56 . . 119.8
C66 C61 C62 . . 118.5(3)
C66 C61 P2 . . 118.3(2)
C62 C61 P2 . . 123.1(3)
C61 C62 C63 . . 120.1(3)
C61 C62 H62 . . 120.0
C63 C62 H62 . . 120.0
C64 C63 C62 . . 120.6(4)
C64 C63 H63 . . 119.7
C62 C63 H63 . . 119.7
C65 C64 C63 . . 119.6(3)
C65 C64 H64 . . 120.2
C63 C64 H64 . . 120.2
C64 C65 C66 . . 121.0(4)
C64 C65 H65 . . 119.5
C66 C65 H65 . . 119.5
C65 C66 C61 . . 120.3(3)
C65 C66 H66 . . 119.9
C61 C66 H66 . . 119.9

loop_
_geom_bond_atom_site_label_1
_geom_bond_atom_site_label_2
_geom_bond_site_symmetry_2
_geom_bond_distance
_geom_bond_publ_flag
Ag1 P1 . 2.4069(9) y
Ag1 N1 . 2.430(3) y
Ag1 Cl1 . 2.5709(10) y
Ag1 Cl1 2_676 2.6639(10) y
Ag2 P2 . 2.4162(9) y
Ag2 N2 . 2.386(3) y
Ag2 Cl2 . 2.6111(9) y
Ag2 Cl2 2_467 2.6809(10) y
Ag2 Ag2 2_467 3.3292(6) ?
Cl1 Ag1 2_676 2.6639(11) ?
Cl2 Ag2 2_467 2.6809(10) ?
P1 C31 . 1.830(3) ?
P1 C11 . 1.833(3) ?
P1 C21 . 1.836(4) ?
P2 C41 . 1.821(3) ?
P2 C51 . 1.825(3) ?
P2 C61 . 1.829(3) ?
N1 C5 . 1.322(5) ?
N1 C1 . 1.336(4) ?
N2 C10 . 1.321(4) ?
N2 C6 . 1.336(4) ?
C1 C2 . 1.381(5) ?
C1 H1 . 0.9300 ?
C2 C3 . 1.375(4) ?
C2 H2 . 0.9300 ?
C3 C4 . 1.394(4) ?
C3 C8 . 1.485(4) ?
C4 C5 . 1.384(5) ?
C4 H4 . 0.9300 ?
C5 H5 . 0.9300 ?
C6 C7 . 1.381(4) ?
C6 H6 . 0.9300 ?
C7 C8 . 1.383(4) ?
C7 H7 . 0.9300 ?
C8 C9 . 1.385(4) ?
C9 C10 . 1.380(5) ?
C9 H9 . 0.9300 ?
C10 H10 . 0.9300 ?
C11 C16 . 1.370(5) ?
C11 C12 . 1.395(5) ?
C12 C13 . 1.396(5) ?
C12 H12 . 0.9300 ?
C13 C14 . 1.364(6) ?
C13 H13 . 0.9300 ?
C14 C15 . 1.361(6) ?
C14 H14 . 0.9300 ?
C15 C16 . 1.382(5) ?
C15 H15 . 0.9300 ?
C16 H16 . 0.9300 ?
C21 C26 . 1.377(5) ?
C21 C22 . 1.399(5) ?
C22 C23 . 1.374(6) ?
C22 H22 . 0.9300 ?
C23 C24 . 1.371(6) ?
C23 H23 . 0.9300 ?
C24 C25 . 1.376(6) ?
C24 H24 . 0.9300 ?
C25 C26 . 1.376(5) ?
C25 H25 . 0.9300 ?
C26 H26 . 0.9300 ?
C31 C36 . 1.373(4) ?
C31 C32 . 1.392(5) ?
C32 C33 . 1.387(5) ?
C32 H32 . 0.9300 ?
C33 C34 . 1.384(6) ?
C33 H33 . 0.9300 ?
C34 C35 . 1.355(6) ?
C34 H34 . 0.9300 ?
C35 C36 . 1.388(5) ?
C35 H35 . 0.9300 ?
C36 H36 . 0.9300 ?
C41 C46 . 1.378(4) ?
C41 C42 . 1.387(4) ?
C42 C43 . 1.386(5) ?
C42 H42 . 0.9300 ?
C43 C44 . 1.378(6) ?
C43 H43 . 0.9300 ?
C44 C45 . 1.376(5) ?
C44 H44 . 0.9300 ?
C45 C46 . 1.384(5) ?
C45 H45 . 0.9300 ?
C46 H46 . 0.9300 ?
C51 C56 . 1.393(4) ?
C51 C52 . 1.394(4) ?
C52 C53 . 1.380(5) ?
C52 H52 . 0.9300 ?
C53 C54 . 1.368(5) ?
C53 H53 . 0.9300 ?
C54 C55 . 1.374(6) ?
C54 H54 . 0.9300 ?
C55 C56 . 1.379(5) ?
C55 H55 . 0.9300 ?
C56 H56 . 0.9300 ?
C61 C66 . 1.382(4) ?
C61 C62 . 1.385(4) ?
C62 C63 . 1.388(5) ?
C62 H62 . 0.9300 ?
C63 C64 . 1.364(5) ?
C63 H63 . 0.9300 ?
C64 C65 . 1.357(6) ?
C64 H64 . 0.9300 ?
C65 C66 . 1.381(5) ?
C65 H65 . 0.9300 ?
C66 H66 . 0.9300 ?

loop_
_geom_hbond_atom_site_label_D
_geom_hbond_atom_site_label_H
_geom_hbond_atom_site_label_A
_geom_hbond_site_symmetry_A
_geom_hbond_distance_DH
_geom_hbond_distance_HA
_geom_hbond_distance_DA
_geom_hbond_angle_DHA
C9 H9 Cl2 1_655 0.93 2.82 3.669(4) 153
